data_7045101
loop_
_publ_author_name
'V\'ahovsk\'a, L'
'Vitushkina, S.'
'Poto\<c\<n\'ak, I'
'Tr\'avn\'i\<cek, Z'
'Herchel, R.'

_publ_section_title
;
 Effect of linear and non-linear pseudohalides on the structural and
 magnetic properties of Co(ii) hexacoordinate single-molecule magnets.
;
_journal_issue 5
_journal_name_full 'Dalton transactions (Cambridge, England : 2003)'
_journal_page_first 1498
_journal_page_last 1512
_journal_paper_doi 10.1039/c7dt04256f
_journal_volume 47
_journal_year 2018
_chemical_formula_moiety 'C24 H24 Co N12 O2, 2(C6 N5), 2(H2O)'
_chemical_formula_sum 'C36 H28 Co N22 O4'
_chemical_formula_weight 891.73
_space_group_crystal_system triclinic
_space_group_IT_number 2
_space_group_name_Hall '-P 1'
_space_group_name_H-M_alt 'P -1'
_symmetry_space_group_name_Hall '-P 1'
_symmetry_space_group_name_H-M 'P -1'
_atom_sites_solution_hydrogens mixed
_atom_sites_solution_primary direct
_atom_sites_solution_secondary difmap
_audit_creation_method SHELXL-2014/7
_audit_update_record
;
2017-12-18 deposited with the CCDC.
2017-12-18 downloaded from the CCDC.
;
_cell_angle_alpha 103.655(8)
_cell_angle_beta 103.501(8)
_cell_angle_gamma 97.011(8)
_cell_formula_units_Z 1
_cell_length_a 8.0992(8)
_cell_length_b 11.4165(10)
_cell_length_c 11.7630(11)
_cell_measurement_reflns_used 5660
_cell_measurement_temperature 173(2)
_cell_measurement_theta_max 28.9430
_cell_measurement_theta_min 3.5220
_cell_volume 1009.48(18)
_computing_cell_refinement 'CrysAlis RED (Oxford Diffraction, 2007)'
_computing_data_collection 'CrysAlis CCD (Oxford Diffraction, 2007)'
_computing_data_reduction 'CrysAlis RED (Oxford Diffraction, 2007)'
_computing_molecular_graphics 'DIAMOND (Brandenburg, 2001)'
_computing_publication_material 'SHELXL-2014/7 (Sheldrick, 2014)'
_computing_structure_refinement 'SHELXL-2014/7 (Sheldrick, 2014)'
_computing_structure_solution 'SUPERFLIP (Palatinus, 2007)'
_diffrn_ambient_temperature 173(2)
_diffrn_detector_area_resol_mean 8.3438
_diffrn_measured_fraction_theta_full 0.998
_diffrn_measured_fraction_theta_max 0.998
_diffrn_measurement_device_type 'Xcalibur, Sapphire2, large Be window'
_diffrn_measurement_method '\w scans'
_diffrn_radiation_type MoK\a
_diffrn_radiation_wavelength 0.71073
_diffrn_reflns_av_R_equivalents 0.0249
_diffrn_reflns_av_unetI/netI 0.0350
_diffrn_reflns_Laue_measured_fraction_full 0.998
_diffrn_reflns_Laue_measured_fraction_max 0.998
_diffrn_reflns_limit_h_max 10
_diffrn_reflns_limit_h_min -10
_diffrn_reflns_limit_k_max 14
_diffrn_reflns_limit_k_min -14
_diffrn_reflns_limit_l_max 14
_diffrn_reflns_limit_l_min -14
_diffrn_reflns_number 10541
_diffrn_reflns_point_group_measured_fraction_full 0.998
_diffrn_reflns_point_group_measured_fraction_max 0.998
_diffrn_reflns_theta_full 25.242
_diffrn_reflns_theta_max 26.500
_diffrn_reflns_theta_min 2.970
_diffrn_source 'Enhance (Mo) X-ray Source'
_exptl_absorpt_coefficient_mu 0.496
_exptl_absorpt_correction_T_max 0.907
_exptl_absorpt_correction_T_min 0.853
_exptl_absorpt_correction_type analytical
_exptl_absorpt_process_details
;
CrysAlisPro, Agilent Technologies,
Version 1.171.36.32 (release 02-08-2013 CrysAlis171 .NET)
(compiled Aug  2 2013,16:46:58)
Analytical numeric absorption correction using a multifaceted crystal
            model based on expressions derived by R.C. Clark & J.S. Reid.
(Clark, R. C. & Reid, J. S. (1995). Acta Cryst. A51, 887-897)
;
_exptl_crystal_colour yellow
_exptl_crystal_density_diffrn 1.467
_exptl_crystal_description prism
_exptl_crystal_F_000 457
_exptl_crystal_size_max 0.4556
_exptl_crystal_size_mid 0.3384
_exptl_crystal_size_min 0.2188
_refine_diff_density_max 0.237
_refine_diff_density_min -0.309
_refine_diff_density_rms 0.045
_refine_ls_extinction_coef 0.0178(10)
_refine_ls_extinction_expression Fc^*^=kFc[1+0.001xFc^2^\l^3^/sin(2\q)]^-1/4^
_refine_ls_extinction_method 'SHELXL-2014/7 (Sheldrick 2014)'
_refine_ls_goodness_of_fit_ref 1.065
_refine_ls_hydrogen_treatment mixed
_refine_ls_matrix_type full
_refine_ls_number_parameters 311
_refine_ls_number_reflns 4180
_refine_ls_number_restraints 0
_refine_ls_restrained_S_all 1.065
_refine_ls_R_factor_all 0.0395
_refine_ls_R_factor_gt 0.0306
_refine_ls_shift/su_max 0.000
_refine_ls_shift/su_mean 0.000
_refine_ls_structure_factor_coef Fsqd
_refine_ls_weighting_details 'w=1/[\s^2^(Fo^2^)+(0.0232P)^2^+0.3145P] where P=(Fo^2^+2Fc^2^)/3'
_refine_ls_weighting_scheme calc
_refine_ls_wR_factor_gt 0.0662
_refine_ls_wR_factor_ref 0.0700
_reflns_Friedel_coverage 0.000
_reflns_number_gt 3586
_reflns_number_total 4180
_reflns_threshold_expression 'I > 2\s(I)'
_cod_data_source_file c7dt04256f2.cif
_cod_data_source_block shelx
_cod_depositor_comments 'Adding full bibliography for 7045101--7045106.cif.'
_cod_original_cell_volume 1009.48(17)
_cod_database_code 7045101
_shelx_shelxl_version_number 2014/7
_shelx_space_group_comment
;
The symmetry employed for this shelxl refinement is uniquely defined
by the following loop, which should always be used as a source of
symmetry information in preference to the above space-group names.
They are only intended as comments.
;

loop_
_space_group_symop_operation_xyz
'x, y, z'
'-x, -y, -z'

loop_
_atom_site_label
_atom_site_type_symbol
_atom_site_fract_x
_atom_site_fract_y
_atom_site_fract_z
_atom_site_U_iso_or_equiv
_atom_site_adp_type
_atom_site_occupancy
_atom_site_site_symmetry_order
_atom_site_calc_flag
_atom_site_refinement_flags_posn
_atom_site_refinement_flags_adp
_atom_site_refinement_flags_occupancy
Co1 Co 0.5000 0.5000 0.5000 0.01946(10) Uani 1 2 d S . P
O2 O 0.24359(17) 0.80343(11) 0.47599(13) 0.0309(3) Uani 1 1 d . . .
O1 O 0.27217(16) 0.56253(12) 0.43496(11) 0.0260(3) Uani 1 1 d . . .
N30 N 0.77110(16) 0.67575(11) 0.31188(11) 0.0203(3) Uani 1 1 d . . .
N60 N 0.81767(18) 0.63863(13) 0.07070(12) 0.0287(3) Uani 1 1 d . . .
N1 N 0.29123(17) 0.90034(12) 0.73781(12) 0.0248(3) Uani 1 1 d . . .
N10 N 0.60326(17) 0.54970(11) 0.36818(11) 0.0208(3) Uani 1 1 d . . .
N3 N 0.1615(2) 0.87860(14) 1.00262(15) 0.0443(4) Uani 1 1 d . . .
N20 N 0.60635(17) 0.49091(12) 0.25265(11) 0.0220(3) Uani 1 1 d . . .
N50 N 0.36320(16) 0.31355(11) 0.41019(11) 0.0205(3) Uani 1 1 d . . .
N40 N 0.8824(2) 0.78349(12) 0.31397(15) 0.0270(3) Uani 1 1 d . . .
N5 N 0.4106(2) 1.14856(13) 1.00824(14) 0.0382(4) Uani 1 1 d . . .
C61 C 0.7438(2) 0.54223(14) 0.10014(14) 0.0221(3) Uani 1 1 d . . .
N6 N 0.5293(2) 1.11633(14) 0.65827(14) 0.0379(4) Uani 1 1 d . . .
C7 C 0.7004(2) 0.66065(13) 0.40275(14) 0.0199(3) Uani 1 1 d . . .
N2 N 0.0428(2) 0.61469(13) 0.64849(15) 0.0382(4) Uani 1 1 d . . .
C62 C 0.6971(2) 0.42331(15) 0.02342(15) 0.0290(4) Uani 1 1 d . . .
H62 H 0.6447 0.3578 0.0478 0.035 Uiso 1 1 calc R U .
C51 C 0.2788(2) 0.25771(14) 0.47607(14) 0.0205(3) Uani 1 1 d . . .
C1 C 0.2046(2) 0.82917(14) 0.78687(15) 0.0250(4) Uani 1 1 d . . .
C54 C 0.2578(2) 0.13156(15) 0.24310(15) 0.0280(4) Uani 1 1 d . . .
H54 H 0.2507 0.0900 0.1615 0.034 Uiso 1 1 calc R U .
C21 C 0.7087(2) 0.56803(14) 0.21985(14) 0.0202(3) Uani 1 1 d . . .
C53 C 0.1751(2) 0.07531(15) 0.31152(15) 0.0303(4) Uani 1 1 d . . .
H53 H 0.1114 -0.0062 0.2777 0.036 Uiso 1 1 calc R U .
C3 C 0.1832(2) 0.85931(15) 0.90724(17) 0.0291(4) Uani 1 1 d . . .
C2 C 0.1165(2) 0.70994(15) 0.70974(16) 0.0278(4) Uani 1 1 d . . .
C4 C 0.3780(2) 1.01469(14) 0.79065(14) 0.0248(4) Uani 1 1 d . . .
C52 C 0.1852(2) 0.13822(14) 0.43011(15) 0.0269(4) Uani 1 1 d . . .
H52 H 0.1296 0.1006 0.4787 0.032 Uiso 1 1 calc R U .
C55 C 0.3521(2) 0.25051(14) 0.29596(14) 0.0244(4) Uani 1 1 d . . .
H55 H 0.4109 0.2886 0.2493 0.029 Uiso 1 1 calc R U .
C6 C 0.4618(2) 1.07171(15) 0.71753(15) 0.0279(4) Uani 1 1 d . . .
C64 C 0.8040(2) 0.50139(18) -0.12166(16) 0.0364(4) Uani 1 1 d . . .
H64 H 0.8267 0.4899 -0.1988 0.044 Uiso 1 1 calc R U .
C63 C 0.7293(2) 0.40334(17) -0.08948(16) 0.0356(4) Uani 1 1 d . . .
H63 H 0.7004 0.3233 -0.1440 0.043 Uiso 1 1 calc R U .
C5 C 0.3951(2) 1.08774(14) 0.91189(16) 0.0263(4) Uani 1 1 d . . .
C65 C 0.8451(2) 0.61639(18) -0.04010(16) 0.0355(4) Uani 1 1 d . . .
H65 H 0.8954 0.6834 -0.0635 0.043 Uiso 1 1 calc R U .
H1N H 0.989(3) 0.7816(18) 0.3596(18) 0.046(6) Uiso 1 1 d . . .
H1O1 H 0.180(3) 0.520(2) 0.4285(19) 0.051(7) Uiso 1 1 d . . .
H2O1 H 0.265(3) 0.635(2) 0.454(2) 0.057(7) Uiso 1 1 d . . .
H2N H 0.887(3) 0.7747(19) 0.236(2) 0.051(6) Uiso 1 1 d . . .
H1O2 H 0.316(3) 0.834(2) 0.446(2) 0.058(7) Uiso 1 1 d . . .
H2O2 H 0.262(3) 0.835(2) 0.548(2) 0.069(9) Uiso 1 1 d . . .

loop_
_atom_site_aniso_label
_atom_site_aniso_U_11
_atom_site_aniso_U_22
_atom_site_aniso_U_33
_atom_site_aniso_U_23
_atom_site_aniso_U_13
_atom_site_aniso_U_12
Co1 0.02102(17) 0.01824(16) 0.01880(17) 0.00400(12) 0.00804(12) -0.00049(12)
O2 0.0347(8) 0.0263(6) 0.0288(8) 0.0044(6) 0.0100(6) -0.0018(5)
O1 0.0234(7) 0.0206(6) 0.0323(7) 0.0056(5) 0.0082(5) -0.0003(5)
N30 0.0203(7) 0.0195(6) 0.0224(7) 0.0083(5) 0.0075(6) 0.0005(5)
N60 0.0301(8) 0.0339(8) 0.0252(8) 0.0131(6) 0.0103(6) 0.0024(6)
N1 0.0225(7) 0.0231(7) 0.0264(8) 0.0055(6) 0.0038(6) 0.0032(6)
N10 0.0224(7) 0.0205(7) 0.0188(7) 0.0040(5) 0.0073(6) 0.0002(5)
N3 0.0570(12) 0.0320(9) 0.0390(10) 0.0018(7) 0.0202(9) -0.0086(8)
N20 0.0244(7) 0.0231(7) 0.0185(7) 0.0044(5) 0.0083(6) 0.0023(5)
N50 0.0200(7) 0.0200(6) 0.0212(7) 0.0044(5) 0.0070(5) 0.0025(5)
N40 0.0281(9) 0.0236(7) 0.0304(9) 0.0111(6) 0.0111(7) -0.0039(6)
N5 0.0476(10) 0.0279(8) 0.0354(10) 0.0027(7) 0.0151(8) -0.0018(7)
C61 0.0181(8) 0.0296(9) 0.0207(8) 0.0103(7) 0.0057(6) 0.0048(7)
N6 0.0439(10) 0.0352(9) 0.0359(9) 0.0131(7) 0.0134(8) 0.0008(7)
C7 0.0202(8) 0.0196(8) 0.0220(8) 0.0081(6) 0.0075(6) 0.0034(6)
N2 0.0287(9) 0.0293(8) 0.0468(10) 0.0008(7) 0.0056(7) -0.0025(7)
C62 0.0305(10) 0.0310(9) 0.0257(9) 0.0075(7) 0.0099(7) 0.0024(7)
C51 0.0197(8) 0.0199(8) 0.0227(8) 0.0072(6) 0.0056(6) 0.0037(6)
C1 0.0221(9) 0.0223(8) 0.0272(9) 0.0040(7) 0.0044(7) 0.0007(7)
C54 0.0309(10) 0.0250(8) 0.0238(9) -0.0004(7) 0.0069(7) 0.0041(7)
C21 0.0203(8) 0.0209(8) 0.0208(8) 0.0072(6) 0.0068(6) 0.0037(6)
C53 0.0335(10) 0.0183(8) 0.0335(10) 0.0010(7) 0.0072(8) -0.0004(7)
C3 0.0279(9) 0.0202(8) 0.0355(11) 0.0051(7) 0.0085(8) -0.0035(7)
C2 0.0221(9) 0.0280(9) 0.0326(10) 0.0080(8) 0.0070(7) 0.0031(7)
C4 0.0251(9) 0.0236(8) 0.0246(9) 0.0070(7) 0.0052(7) 0.0023(7)
C52 0.0306(9) 0.0208(8) 0.0300(10) 0.0083(7) 0.0102(8) 0.0012(7)
C55 0.0262(9) 0.0245(8) 0.0236(9) 0.0048(7) 0.0104(7) 0.0049(7)
C6 0.0306(10) 0.0229(8) 0.0266(9) 0.0038(7) 0.0051(8) 0.0025(7)
C64 0.0319(10) 0.0588(13) 0.0199(9) 0.0122(8) 0.0093(8) 0.0064(9)
C63 0.0352(11) 0.0419(11) 0.0243(10) 0.0010(8) 0.0077(8) 0.0037(8)
C5 0.0263(9) 0.0208(8) 0.0313(10) 0.0084(7) 0.0078(7) 0.0007(7)
C65 0.0348(11) 0.0488(11) 0.0279(10) 0.0201(9) 0.0116(8) 0.0015(9)

loop_
_atom_type_symbol
_atom_type_description
_atom_type_scat_dispersion_real
_atom_type_scat_dispersion_imag
_atom_type_scat_source
C C 0.0033 0.0016 'International Tables Vol C Tables 4.2.6.8 and 6.1.1.4'
H H 0.0000 0.0000 'International Tables Vol C Tables 4.2.6.8 and 6.1.1.4'
N N 0.0061 0.0033 'International Tables Vol C Tables 4.2.6.8 and 6.1.1.4'
Co Co 0.3494 0.9721 'International Tables Vol C Tables 4.2.6.8 and 6.1.1.4'
O O 0.0106 0.0060 'International Tables Vol C Tables 4.2.6.8 and 6.1.1.4'

loop_
_geom_angle_atom_site_label_1
_geom_angle_atom_site_label_2
_geom_angle_atom_site_label_3
_geom_angle
_geom_angle_site_symmetry_1
_geom_angle_site_symmetry_3
N10 Co1 N10 180.00(6) . 2_666
N10 Co1 O1 89.32(5) . 2_666
N10 Co1 O1 90.68(5) 2_666 2_666
N10 Co1 O1 90.68(5) . .
N10 Co1 O1 89.32(5) 2_666 .
O1 Co1 O1 180.0 2_666 .
N10 Co1 N50 103.27(5) . .
N10 Co1 N50 76.73(5) 2_666 .
O1 Co1 N50 91.15(5) 2_666 .
O1 Co1 N50 88.86(5) . .
N10 Co1 N50 76.72(5) . 2_666
N10 Co1 N50 103.27(5) 2_666 2_666
O1 Co1 N50 88.86(5) 2_666 2_666
O1 Co1 N50 91.14(5) . 2_666
N50 Co1 N50 180.0 . 2_666
H1O2 O2 H2O2 112(2) . .
Co1 O1 H1O1 117.8(15) . .
Co1 O1 H2O1 122.3(16) . .
H1O1 O1 H2O1 110(2) . .
C7 N30 C21 105.60(12) . .
C7 N30 N40 125.60(13) . .
C21 N30 N40 128.78(13) . .
C65 N60 C61 116.71(15) . .
C1 N1 C4 127.13(14) . .
C7 N10 N20 109.42(12) . .
C7 N10 Co1 115.28(10) . .
N20 N10 Co1 135.10(10) . .
C21 N20 N10 106.20(12) . .
C55 N50 C51 117.99(13) . .
C55 N50 Co1 125.92(10) . .
C51 N50 Co1 116.07(10) . .
N30 N40 H1N 106.4(13) . .
N30 N40 H2N 105.8(14) . .
H1N N40 H2N 107.9(18) . .
N60 C61 C62 123.75(15) . .
N60 C61 C21 116.40(14) . .
C62 C61 C21 119.83(14) . .
N10 C7 N30 108.59(13) . .
N10 C7 C51 120.45(13) . 2_666
N30 C7 C51 130.92(14) . 2_666
C63 C62 C61 118.03(16) . .
C63 C62 H62 121.0 . .
C61 C62 H62 121.0 . .
N50 C51 C52 122.45(14) . .
N50 C51 C7 111.38(13) . 2_666
C52 C51 C7 126.17(14) . 2_666
N1 C1 C3 127.33(15) . .
N1 C1 C2 116.69(15) . .
C3 C1 C2 115.93(14) . .
C53 C54 C55 118.70(15) . .
C53 C54 H54 120.6 . .
C55 C54 H54 120.6 . .
N20 C21 N30 110.18(13) . .
N20 C21 C61 123.91(14) . .
N30 C21 C61 125.87(13) . .
C54 C53 C52 119.75(15) . .
C54 C53 H53 120.1 . .
C52 C53 H53 120.1 . .
N3 C3 C1 177.05(18) . .
N2 C2 C1 178.65(19) . .
N1 C4 C6 116.13(14) . .
N1 C4 C5 127.39(15) . .
C6 C4 C5 116.47(14) . .
C53 C52 C51 118.37(15) . .
C53 C52 H52 120.8 . .
C51 C52 H52 120.8 . .
N50 C55 C54 122.72(15) . .
N50 C55 H55 118.6 . .
C54 C55 H55 118.6 . .
N6 C6 C4 179.33(18) . .
C63 C64 C65 119.00(16) . .
C63 C64 H64 120.5 . .
C65 C64 H64 120.5 . .
C64 C63 C62 119.05(17) . .
C64 C63 H63 120.5 . .
C62 C63 H63 120.5 . .
N5 C5 C4 178.37(17) . .
N60 C65 C64 123.46(16) . .
N60 C65 H65 118.3 . .
C64 C65 H65 118.3 . .

loop_
_geom_bond_atom_site_label_1
_geom_bond_atom_site_label_2
_geom_bond_distance
_geom_bond_site_symmetry_2
Co1 N10 2.0810(12) .
Co1 N10 2.0811(12) 2_666
Co1 O1 2.1024(12) 2_666
Co1 O1 2.1024(12) .
Co1 N50 2.1658(13) .
Co1 N50 2.1658(13) 2_666
O2 H1O2 0.83(2) .
O2 H2O2 0.80(3) .
O1 H1O1 0.82(2) .
O1 H2O1 0.82(2) .
N30 C7 1.3600(18) .
N30 C21 1.3799(19) .
N30 N40 1.4250(17) .
N60 C65 1.343(2) .
N60 C61 1.344(2) .
N1 C1 1.325(2) .
N1 C4 1.332(2) .
N10 C7 1.3239(19) .
N10 N20 1.3738(17) .
N3 C3 1.150(2) .
N20 C21 1.3200(19) .
N50 C55 1.3426(19) .
N50 C51 1.3595(19) .
N40 H1N 0.91(2) .
N40 H2N 0.91(2) .
N5 C5 1.150(2) .
C61 C62 1.392(2) .
C61 C21 1.470(2) .
N6 C6 1.150(2) .
C7 C51 1.467(2) 2_666
N2 C2 1.153(2) .
C62 C63 1.385(2) .
C62 H62 0.9500 .
C51 C52 1.391(2) .
C51 C7 1.467(2) 2_666
C1 C3 1.433(2) .
C1 C2 1.436(2) .
C54 C53 1.378(2) .
C54 C55 1.393(2) .
C54 H54 0.9500 .
C53 C52 1.388(2) .
C53 H53 0.9500 .
C4 C6 1.433(2) .
C4 C5 1.438(2) .
C52 H52 0.9500 .
C55 H55 0.9500 .
C64 C63 1.380(3) .
C64 C65 1.380(3) .
C64 H64 0.9500 .
C63 H63 0.9500 .
C65 H65 0.9500 .

loop_
_geom_hbond_atom_site_label_D
_geom_hbond_atom_site_label_H
_geom_hbond_atom_site_label_A
_geom_hbond_distance_DH
_geom_hbond_distance_HA
_geom_hbond_distance_DA
_geom_hbond_angle_DHA
_geom_hbond_site_symmetry_A
C54 H54 N3 0.95 2.58 3.393(2) 143.8 1_544
C54 H54 N5 0.95 2.61 3.315(2) 131.2 1_544
C52 H52 N40 0.95 2.52 3.127(2) 122.2 2_666
C55 H55 N20 0.95 2.62 3.436(2) 143.9 .
C64 H64 O1 0.95 2.60 3.472(2) 152.2 2_665
N40 H1N O2 0.91(2) 2.14(2) 3.045(2) 172.3(18) 1_655
O1 H1O1 N2 0.82(2) 2.08(2) 2.863(2) 160(2) 2_566
O1 H2O1 O2 0.82(2) 1.91(2) 2.7261(18) 173(2) .
N40 H2N N60 0.91(2) 2.09(2) 2.838(2) 139.1(18) .
O2 H1O2 N6 0.83(2) 2.07(2) 2.889(2) 169(2) 2_676
O2 H2O2 N1 0.80(3) 2.13(3) 2.931(2) 173(2) .
